data_7125567
loop_
_publ_author_name
'Wagner, Brian D.'
'McManus, Gregory J.'
'Moulton, Brian'
'Zaworotko, Michael J.'

_publ_section_title
;
 Exciplex fluorescence of ([Zn(bipy)1.5(NO3)2)].CH3OH.0.5pyrene)n: a
 coordination polymer containing intercalated pyrene molecules (bipy =
 4,4'-bipyridine).
;
_journal_issue 18
_journal_name_full 'Chemical communications (Cambridge, England)'
_journal_page_first 2176
_journal_page_last 2177
_journal_paper_doi 10.1039/b205906a
_journal_year 2002
_chemical_formula_sum 'C24 H20 N5 O7 Zn'
_chemical_formula_weight 555.82
_space_group_IT_number 2
_space_group_name_Hall '-P 1'
_space_group_name_H-M_alt 'P -1'
_symmetry_cell_setting triclinic
_symmetry_space_group_name_H-M 'P -1'
_atom_sites_solution_hydrogens geom
_atom_sites_solution_primary direct
_atom_sites_solution_secondary difmap
_audit_creation_method SHELXL-97
_cell_angle_alpha 88.1820(10)
_cell_angle_beta 68.5700(10)
_cell_angle_gamma 69.2390(10)
_cell_formula_units_Z 2
_cell_length_a 10.0919(7)
_cell_length_b 11.3865(8)
_cell_length_c 12.1526(8)
_cell_measurement_reflns_used 7041
_cell_measurement_temperature 200(2)
_cell_measurement_theta_max 28.09
_cell_measurement_theta_min 2.33
_cell_volume 1207.82(14)
_computing_cell_refinement 'Bruker SMART'
_computing_data_collection 'Bruker SMART'
_computing_data_reduction 'Bruker SAINT'
_computing_molecular_graphics 'Bruker SHELXTL'
_computing_publication_material 'Bruker SHELXTL'
_computing_structure_refinement 'SHELXL-97 (Sheldrick, 1997)'
_computing_structure_solution 'SHELXS-97 (Sheldrick, 1990)'
_diffrn_ambient_temperature 200(2)
_diffrn_measured_fraction_theta_full 0.921
_diffrn_measured_fraction_theta_max 0.921
_diffrn_measurement_device_type 'CCD area detector'
_diffrn_measurement_method 'phi and omega scans'
_diffrn_radiation_monochromator graphite
_diffrn_radiation_source 'fine-focus sealed tube'
_diffrn_radiation_type MoK\a
_diffrn_radiation_wavelength 0.71073
_diffrn_reflns_av_R_equivalents 0.0406
_diffrn_reflns_av_sigmaI/netI 0.0506
_diffrn_reflns_limit_h_max 13
_diffrn_reflns_limit_h_min -13
_diffrn_reflns_limit_k_max 15
_diffrn_reflns_limit_k_min -15
_diffrn_reflns_limit_l_max 15
_diffrn_reflns_limit_l_min -16
_diffrn_reflns_number 14855
_diffrn_reflns_theta_full 28.27
_diffrn_reflns_theta_max 28.27
_diffrn_reflns_theta_min 1.81
_exptl_absorpt_coefficient_mu 1.072
_exptl_absorpt_correction_type none
_exptl_crystal_colour yellow
_exptl_crystal_density_diffrn 1.528
_exptl_crystal_density_meas 0
_exptl_crystal_density_method 'not measured'
_exptl_crystal_description needle
_exptl_crystal_F_000 570
_exptl_crystal_size_max 0.25
_exptl_crystal_size_mid 0.05
_exptl_crystal_size_min 0.02
_refine_diff_density_max 0.805
_refine_diff_density_min -0.307
_refine_diff_density_rms 0.075
_refine_ls_extinction_method none
_refine_ls_goodness_of_fit_ref 1.037
_refine_ls_hydrogen_treatment mixed
_refine_ls_matrix_type full
_refine_ls_number_parameters 502
_refine_ls_number_reflns 5522
_refine_ls_number_restraints 0
_refine_ls_restrained_S_all 1.037
_refine_ls_R_factor_all 0.0572
_refine_ls_R_factor_gt 0.0434
_refine_ls_shift/su_max 0.005
_refine_ls_shift/su_mean 0.000
_refine_ls_structure_factor_coef Fsqd
_refine_ls_weighting_details 'calc w=1/[\s^2^(Fo^2^)+(0.0537P)^2^+0.1811P] where P=(Fo^2^+2Fc^2^)/3'
_refine_ls_weighting_scheme calc
_refine_ls_wR_factor_gt 0.0985
_refine_ls_wR_factor_ref 0.1049
_reflns_number_gt 4519
_reflns_number_total 5522
_reflns_threshold_expression >2sigma(I)
_cod_data_source_file b205906a.txt
_cod_data_source_block upei06
_cod_depositor_comments
;
The following automatic conversions were performed:

data item '_symmetry_cell_setting' value 'Triclinic' was changed to
'triclinic' in accordance with the
/home/saulius/struct/COD-crude-data/automatic-downloads/DataCite-retrospective/RSC/depositions/lib/dictionaries/cif_core.dic
dictionary named 'cif_core.dic' version 2.4.2 last updated on
2011-04-26.

Automatic conversion script
Id: cif_fix_values 6909 2019-04-08 15:41:33Z antanas 
;
_cod_original_sg_symbol_H-M P-1
_cod_database_code 7125567

loop_
_symmetry_equiv_pos_as_xyz
'x, y, z'
'-x, -y, -z'

loop_
_atom_site_label
_atom_site_type_symbol
_atom_site_fract_x
_atom_site_fract_y
_atom_site_fract_z
_atom_site_U_iso_or_equiv
_atom_site_adp_type
_atom_site_occupancy
_atom_site_symmetry_multiplicity
_atom_site_calc_flag
_atom_site_refinement_flags
_atom_site_disorder_assembly
_atom_site_disorder_group
Zn1 Zn 0.59808(3) 0.11789(2) 0.24992(2) 0.02904(10) Uani 1 1 d . A .
N4 N 0.2841(2) 0.2092(2) 0.4047(2) 0.0468(6) Uani 1 1 d . . .
O1 O 0.8024(2) 0.05756(17) 0.07174(15) 0.0398(4) Uani 1 1 d . . .
O2 O 0.57200(19) 0.12978(17) 0.07507(15) 0.0365(4) Uani 1 1 d . . .
O3 O 0.7651(2) 0.0634(2) -0.09370(16) 0.0556(5) Uani 1 1 d . . .
N5 N 0.7148(2) 0.08297(19) 0.01473(17) 0.0350(5) Uani 1 1 d . . .
O4 O 0.4125(2) 0.17680(19) 0.41566(17) 0.0475(5) Uani 1 1 d . . .
O5 O 0.2851(3) 0.1933(3) 0.3052(2) 0.0771(7) Uani 1 1 d . . .
O6 O 0.1665(2) 0.2505(3) 0.4944(2) 0.0778(7) Uani 1 1 d . . .
N1 N 0.5983(2) -0.06916(18) 0.23989(16) 0.0304(4) Uani 1 1 d . . .
N2 N 0.5922(2) 0.30880(19) 0.23785(18) 0.0360(5) Uani 1 1 d . . .
N3 N 0.7503(2) 0.07439(18) 0.34301(17) 0.0285(4) Uani 1 1 d . . .
C1 C 0.6742(3) -0.1607(2) 0.2919(2) 0.0377(6) Uani 1 1 d . . .
H1 H 0.7291 -0.1401 0.3323 0.045 Uiso 1 1 calc R . .
C2 C 0.6766(3) -0.2817(2) 0.2899(2) 0.0386(6) Uani 1 1 d . . .
H2 H 0.7310 -0.3419 0.3292 0.046 Uiso 1 1 calc R . .
C3 C 0.5998(3) -0.3166(2) 0.2304(2) 0.0317(5) Uani 1 1 d . . .
C4 C 0.5236(3) -0.2231(2) 0.1739(2) 0.0376(6) Uani 1 1 d . . .
H4 H 0.4705 -0.2423 0.1309 0.045 Uiso 1 1 calc R . .
C5 C 0.5254(3) -0.1034(2) 0.1807(2) 0.0359(5) Uani 1 1 d . . .
H5 H 0.4725 -0.0416 0.1416 0.043 Uiso 1 1 calc R . .
C6 C 0.5944(8) 0.3664(5) 0.3322(5) 0.060(2) Uani 0.581(6) 1 d P A 1
H6 H 0.5919 0.3236 0.4009 0.072 Uiso 0.581(6) 1 calc PR A 1
C7 C 0.6002(8) 0.4857(5) 0.3318(5) 0.060(2) Uani 0.581(6) 1 d P A 1
H7 H 0.6063 0.5225 0.3980 0.072 Uiso 0.581(6) 1 calc PR A 1
C8 C 0.5970(3) 0.5544(2) 0.2303(2) 0.0340(5) Uani 1 1 d . . .
C9 C 0.5851(8) 0.4926(5) 0.1425(5) 0.0435(14) Uani 0.581(6) 1 d P A 1
H9 H 0.5791 0.5334 0.0741 0.052 Uiso 0.581(6) 1 calc PR A 1
C10 C 0.5815(8) 0.3735(6) 0.1494(5) 0.0428(14) Uani 0.581(6) 1 d P A 1
H10 H 0.5706 0.3361 0.0861 0.051 Uiso 0.581(6) 1 calc PR A 1
C6' C 0.7083(8) 0.3397(6) 0.2491(7) 0.041(2) Uani 0.419(6) 1 d P A 2
H6' H 0.7907 0.2738 0.2598 0.049 Uiso 0.419(6) 1 calc PR A 2
C7' C 0.7121(8) 0.4574(6) 0.2457(7) 0.043(2) Uani 0.419(6) 1 d P A 2
H7' H 0.7951 0.4721 0.2540 0.052 Uiso 0.419(6) 1 calc PR A 2
C9' C 0.4913(11) 0.5253(7) 0.1992(9) 0.045(2) Uani 0.419(6) 1 d P A 2
H9' H 0.4187 0.5880 0.1753 0.054 Uiso 0.419(6) 1 calc PR A 2
C10' C 0.4950(11) 0.4025(7) 0.2042(9) 0.046(2) Uani 0.419(6) 1 d P A 2
H10' H 0.4232 0.3833 0.1820 0.055 Uiso 0.419(6) 1 calc PR A 2
C11B C 0.8965(10) 0.0643(13) 0.2900(7) 0.0322(19) Uani 0.55(2) 1 d P A 4
H11B H 0.9333 0.0759 0.2081 0.039 Uiso 0.55(2) 1 calc PR A 4
C12B C 0.9967(8) 0.0380(15) 0.3486(6) 0.036(2) Uani 0.55(2) 1 d P A 4
H12B H 1.0982 0.0350 0.3080 0.043 Uiso 0.55(2) 1 calc PR A 4
C14B C 0.797(2) 0.0333(13) 0.5234(16) 0.033(2) Uani 0.55(2) 1 d P A 4
H14B H 0.7581 0.0242 0.6058 0.039 Uiso 0.55(2) 1 calc PR A 4
C15B C 0.705(2) 0.0629(15) 0.4640(17) 0.039(3) Uani 0.55(2) 1 d P A 4
H15B H 0.5996 0.0772 0.5074 0.047 Uiso 0.55(2) 1 calc PR A 4
C11C C 0.9017(11) 0.0118(12) 0.2857(8) 0.0284(19) Uani 0.45(2) 1 d P A 5
H11C H 0.9410 -0.0106 0.2022 0.034 Uiso 0.45(2) 1 calc PR A 5
C12C C 1.0010(9) -0.0207(12) 0.3437(7) 0.029(2) Uani 0.45(2) 1 d P A 5
H12C H 1.1065 -0.0681 0.3007 0.035 Uiso 0.45(2) 1 calc PR A 5
C14C C 0.788(2) 0.0739(16) 0.5250(19) 0.034(3) Uani 0.45(2) 1 d P A 5
H14C H 0.7435 0.0955 0.6087 0.040 Uiso 0.45(2) 1 calc PR A 5
C15C C 0.694(3) 0.100(2) 0.4565(19) 0.037(3) Uani 0.45(2) 1 d P A 5
H15C H 0.5862 0.1380 0.4965 0.045 Uiso 0.45(2) 1 calc PR A 5
C13 C 0.9475(2) 0.0159(2) 0.46718(19) 0.0274(5) Uani 1 1 d . . .
C1P C 0.8168(16) 0.5307(12) 0.8415(10) 0.084(4) Uani 0.522(15) 1 d P B 6
H1P H 0.7663 0.5892 0.7988 0.101 Uiso 0.522(15) 1 calc PR B 6
C2P C 0.969(2) 0.3621(19) 0.965(2) 0.053(3) Uani 0.522(15) 1 d P B 6
C3P C 0.965(3) 0.4913(12) 0.967(2) 0.039(3) Uani 0.522(15) 1 d P . 6
C4P C 1.046(3) 0.2673(19) 1.0248(16) 0.060(4) Uani 0.522(15) 1 d P B 6
H4P H 1.0457 0.1843 1.0220 0.072 Uiso 0.522(15) 1 calc PR B 6
C5P C 0.8818(13) 0.5710(12) 0.9091(10) 0.056(2) Uani 0.522(15) 1 d P . 6
C6P C 1.1215(14) 0.2991(11) 1.0858(14) 0.062(3) Uani 0.522(15) 1 d P . 6
H6P H 1.1752 0.2376 1.1246 0.074 Uiso 0.522(15) 1 calc PR B 6
C7P C 0.901(2) 0.3228(14) 0.8956(12) 0.074(4) Uani 0.522(15) 1 d P B 6
H7P H 0.9088 0.2375 0.8900 0.089 Uiso 0.522(15) 1 calc PR B 6
C8P C 0.8240(18) 0.4118(14) 0.8355(10) 0.092(4) Uani 0.522(15) 1 d P B 6
H8P H 0.7766 0.3871 0.7906 0.111 Uiso 0.522(15) 1 calc PR B 6
C1P' C 0.9556(14) 0.2718(14) 0.9115(14) 0.079(4) Uani 0.478(15) 1 d P B 7
H1P' H 0.9580 0.1886 0.9253 0.095 Uiso 0.478(15) 1 calc PR B 7
C2P' C 1.0849(16) 0.3467(15) 1.1371(12) 0.077(4) Uani 0.478(15) 1 d P . 7
H2P' H 1.1205 0.3052 1.1955 0.093 Uiso 0.478(15) 1 calc PR B 7
C3P' C 0.9072(16) 0.3288(18) 0.8271(15) 0.099(5) Uani 0.478(15) 1 d P B 7
H3P' H 0.8774 0.2839 0.7818 0.119 Uiso 0.478(15) 1 calc PR B 7
C4P' C 0.9323(13) 0.5271(13) 0.8727(11) 0.057(3) Uani 0.478(15) 1 d P . 7
C5P' C 0.8991(16) 0.452(2) 0.8037(11) 0.100(5) Uani 0.478(15) 1 d P B 7
H5P' H 0.8707 0.4859 0.7397 0.120 Uiso 0.478(15) 1 calc PR B 7
C6P' C 0.999(2) 0.3302(19) 0.975(2) 0.050(4) Uani 0.478(15) 1 d P B 7
C7P' C 1.053(3) 0.283(2) 1.068(2) 0.072(7) Uani 0.478(15) 1 d P B 7
H7P' H 1.0676 0.1975 1.0807 0.087 Uiso 0.478(15) 1 calc PR B 7
C8P' C 0.981(3) 0.4547(13) 0.964(2) 0.034(3) Uani 0.478(15) 1 d P . 7
O1S O 0.9128(12) 0.3313(11) 0.4020(13) 0.123(5) Uani 0.462(15) 1 d P C 8
C1S C 0.824(3) 0.390(3) 0.493(2) 0.123(9) Uani 0.462(15) 1 d P C 8
H1S1 H 0.7980 0.4808 0.4850 0.148 Uiso 0.462(15) 1 calc PR C 8
H1S2 H 0.8677 0.3688 0.5543 0.148 Uiso 0.462(15) 1 calc PR C 8
H1S3 H 0.7304 0.3710 0.5169 0.148 Uiso 0.462(15) 1 calc PR C 8
C2S C 0.8427(15) 0.4548(14) 0.5151(16) 0.144(6) Uani 0.538(15) 1 d P C 9
H2S1 H 0.7373 0.5143 0.5348 0.173 Uiso 0.538(15) 1 calc PR C 9
H2S2 H 0.9018 0.4510 0.4301 0.173 Uiso 0.538(15) 1 calc PR C 9
H2S3 H 0.8895 0.4832 0.5615 0.173 Uiso 0.538(15) 1 calc PR C 9
O2S O 0.8417(14) 0.3350(13) 0.5423(18) 0.184(8) Uani 0.538(15) 1 d P C 9

loop_
_atom_site_aniso_label
_atom_site_aniso_U_11
_atom_site_aniso_U_22
_atom_site_aniso_U_33
_atom_site_aniso_U_23
_atom_site_aniso_U_13
_atom_site_aniso_U_12
Zn1 0.03019(16) 0.03306(16) 0.02547(15) 0.00551(10) -0.01291(12) -0.01120(12)
N4 0.0333(12) 0.0637(16) 0.0404(13) 0.0114(11) -0.0159(11) -0.0129(11)
O1 0.0390(10) 0.0522(11) 0.0336(9) 0.0069(8) -0.0203(8) -0.0163(8)
O2 0.0295(9) 0.0456(10) 0.0349(9) 0.0073(8) -0.0118(8) -0.0150(8)
O3 0.0536(12) 0.0898(16) 0.0232(9) 0.0035(9) -0.0136(9) -0.0269(11)
N5 0.0383(12) 0.0422(12) 0.0274(11) 0.0057(9) -0.0133(9) -0.0173(10)
O4 0.0302(9) 0.0645(13) 0.0451(11) 0.0046(9) -0.0153(9) -0.0134(9)
O5 0.0778(17) 0.108(2) 0.0502(14) 0.0164(13) -0.0409(13) -0.0229(15)
O6 0.0315(11) 0.109(2) 0.0625(15) 0.0006(14) 0.0001(11) -0.0091(12)
N1 0.0304(10) 0.0367(11) 0.0257(10) 0.0070(8) -0.0106(8) -0.0145(9)
N2 0.0409(12) 0.0357(11) 0.0322(11) 0.0064(9) -0.0171(10) -0.0120(9)
N3 0.0290(10) 0.0322(10) 0.0268(10) 0.0053(8) -0.0131(8) -0.0118(8)
C1 0.0460(15) 0.0395(14) 0.0346(13) 0.0055(11) -0.0215(12) -0.0171(12)
C2 0.0475(15) 0.0353(13) 0.0373(14) 0.0065(11) -0.0238(12) -0.0124(11)
C3 0.0264(12) 0.0366(13) 0.0267(11) 0.0025(10) -0.0053(10) -0.0101(10)
C4 0.0424(14) 0.0406(14) 0.0434(14) 0.0125(11) -0.0249(12) -0.0225(12)
C5 0.0362(13) 0.0419(14) 0.0392(14) 0.0139(11) -0.0217(11) -0.0184(11)
C6 0.106(6) 0.033(3) 0.035(3) 0.009(2) -0.031(4) -0.014(3)
C7 0.115(6) 0.034(3) 0.033(3) 0.005(2) -0.038(4) -0.018(3)
C8 0.0321(13) 0.0350(13) 0.0329(13) 0.0050(10) -0.0126(11) -0.0100(10)
C9 0.061(4) 0.048(3) 0.038(3) 0.020(2) -0.030(3) -0.028(3)
C10 0.062(4) 0.046(3) 0.042(3) 0.016(3) -0.034(3) -0.031(3)
C6' 0.035(4) 0.034(3) 0.070(5) 0.020(3) -0.035(4) -0.016(3)
C7' 0.036(4) 0.040(4) 0.071(6) 0.018(3) -0.033(4) -0.020(3)
C9' 0.049(5) 0.036(4) 0.068(6) 0.018(4) -0.043(5) -0.014(4)
C10' 0.045(5) 0.042(4) 0.071(6) 0.018(4) -0.038(5) -0.022(4)
C11B 0.034(3) 0.050(6) 0.020(2) 0.008(3) -0.012(2) -0.022(4)
C12B 0.032(3) 0.060(6) 0.024(2) 0.006(3) -0.012(2) -0.025(4)
C14B 0.038(4) 0.038(6) 0.024(4) 0.007(5) -0.015(3) -0.014(5)
C15B 0.024(5) 0.056(8) 0.030(4) 0.017(5) -0.008(3) -0.008(5)
C11C 0.033(3) 0.027(5) 0.025(3) 0.003(3) -0.011(2) -0.011(4)
C12C 0.023(3) 0.028(5) 0.029(3) 0.004(3) -0.009(2) -0.004(3)
C14C 0.027(4) 0.047(9) 0.022(4) -0.005(6) -0.008(3) -0.009(7)
C15C 0.025(4) 0.059(10) 0.023(5) 0.006(6) -0.016(3) -0.004(6)
C13 0.0286(12) 0.0309(12) 0.0235(11) 0.0031(9) -0.0103(10) -0.0114(10)
C1P 0.077(8) 0.089(8) 0.104(8) 0.036(6) -0.045(7) -0.041(7)
C2P 0.041(8) 0.019(8) 0.061(6) 0.011(5) 0.004(5) 0.009(5)
C3P 0.035(6) 0.004(6) 0.057(4) 0.012(6) -0.003(4) 0.000(6)
C4P 0.056(6) 0.035(5) 0.076(11) 0.010(7) -0.014(7) -0.015(4)
C5P 0.041(6) 0.065(7) 0.049(6) 0.015(5) -0.008(5) -0.014(5)
C6P 0.055(6) 0.037(5) 0.074(8) 0.024(4) -0.018(6) -0.003(5)
C7P 0.104(11) 0.063(7) 0.072(7) 0.012(6) -0.036(8) -0.047(7)
C8P 0.086(9) 0.105(10) 0.097(8) 0.012(6) -0.041(7) -0.043(8)
C1P' 0.052(6) 0.071(8) 0.084(8) 0.007(6) 0.003(5) -0.019(6)
C2P' 0.070(7) 0.069(8) 0.058(7) 0.030(6) -0.020(6) 0.008(7)
C3P' 0.055(7) 0.103(12) 0.126(12) -0.032(10) -0.030(8) -0.016(7)
C4P' 0.033(5) 0.072(8) 0.043(6) 0.010(5) -0.007(4) 0.000(4)
C5P' 0.051(7) 0.159(15) 0.075(7) 0.007(8) -0.034(6) -0.011(8)
C6P' 0.031(7) 0.020(10) 0.070(7) 0.016(7) 0.001(6) 0.002(6)
C7P' 0.062(8) 0.058(13) 0.091(17) 0.044(12) -0.030(12) -0.017(9)
C8P' 0.034(5) 0.008(8) 0.045(4) 0.016(6) -0.010(4) 0.002(7)
O1S 0.102(7) 0.162(9) 0.136(11) 0.029(7) -0.079(8) -0.050(6)
C1S 0.144(18) 0.18(3) 0.091(11) 0.032(14) -0.085(14) -0.074(18)
C2S 0.094(8) 0.109(10) 0.225(17) -0.044(10) -0.087(9) -0.001(7)
O2S 0.108(7) 0.138(10) 0.268(19) -0.066(10) 0.001(9) -0.069(7)

loop_
_atom_type_symbol
_atom_type_description
_atom_type_scat_dispersion_real
_atom_type_scat_dispersion_imag
_atom_type_scat_source
C C 0.0033 0.0016 'International Tables Vol C Tables 4.2.6.8 and 6.1.1.4'
H H 0.0000 0.0000 'International Tables Vol C Tables 4.2.6.8 and 6.1.1.4'
N N 0.0061 0.0033 'International Tables Vol C Tables 4.2.6.8 and 6.1.1.4'
O O 0.0106 0.0060 'International Tables Vol C Tables 4.2.6.8 and 6.1.1.4'
Zn Zn 0.2839 1.4301 'International Tables Vol C Tables 4.2.6.8 and 6.1.1.4'

loop_
_geom_angle_atom_site_label_1
_geom_angle_atom_site_label_2
_geom_angle_atom_site_label_3
_geom_angle
_geom_angle_site_symmetry_1
_geom_angle_site_symmetry_3
O4 Zn1 N1 94.04(8) . .
O4 Zn1 N3 88.58(7) . .
N1 Zn1 N3 94.79(7) . .
O4 Zn1 N2 89.88(8) . .
N1 Zn1 N2 172.18(7) . .
N3 Zn1 N2 92.07(7) . .
O4 Zn1 O2 123.92(7) . .
N1 Zn1 O2 86.13(7) . .
N3 Zn1 O2 147.40(7) . .
N2 Zn1 O2 86.07(7) . .
O4 Zn1 O1 178.35(7) . .
N1 Zn1 O1 87.31(7) . .
N3 Zn1 O1 90.36(7) . .
N2 Zn1 O1 88.89(7) . .
O2 Zn1 O1 57.08(6) . .
O5 N4 O6 123.6(2) . .
O5 N4 O4 117.7(2) . .
O6 N4 O4 118.6(2) . .
N5 O1 Zn1 91.55(13) . .
N5 O2 Zn1 94.26(12) . .
O3 N5 O1 121.7(2) . .
O3 N5 O2 121.3(2) . .
O1 N5 O2 117.03(19) . .
N4 O4 Zn1 112.16(16) . .
C1 N1 C5 116.1(2) . .
C1 N1 Zn1 121.23(16) . .
C5 N1 Zn1 122.63(15) . .
C10 N2 C10' 36.9(4) . .
C10 N2 C6 117.9(4) . .
C10' N2 C6 102.7(5) . .
C10 N2 C6' 96.2(4) . .
C10' N2 C6' 113.2(4) . .
C6 N2 C6' 50.3(4) . .
C10 N2 Zn1 125.3(3) . .
C10' N2 Zn1 125.8(4) . .
C6 N2 Zn1 116.7(2) . .
C6' N2 Zn1 120.4(3) . .
C15C N3 C11B 114.6(10) . .
C15C N3 C11C 119.8(10) . .
C11B N3 C11C 25.1(3) . .
C15C N3 C15B 17.3(12) . .
C11B N3 C15B 114.2(9) . .
C11C N3 C15B 111.4(8) . .
C15C N3 Zn1 119.0(10) . .
C11B N3 Zn1 122.2(3) . .
C11C N3 Zn1 121.0(4) . .
C15B N3 Zn1 123.4(8) . .
N1 C1 C2 123.8(2) . .
C1 C2 C3 120.1(2) . .
C2 C3 C4 116.5(2) . .
C2 C3 C8 120.9(2) . 1_545
C4 C3 C8 122.5(2) . 1_545
C5 C4 C3 120.1(2) . .
N1 C5 C4 123.4(2) . .
N2 C6 C7 121.9(4) . .
C6 C7 C8 119.8(4) . .
C7' C8 C9 97.2(4) . .
C7' C8 C9' 117.9(4) . .
C9 C8 C9' 37.9(3) . .
C7' C8 C7 49.4(4) . .
C9 C8 C7 114.4(3) . .
C9' C8 C7 102.6(4) . .
C7' C8 C3 119.4(3) . 1_565
C9 C8 C3 125.5(3) . 1_565
C9' C8 C3 122.2(3) . 1_565
C7 C8 C3 120.0(3) . 1_565
C8 C9 C10 122.2(4) . .
N2 C10 C9 123.6(4) . .
C7' C6' N2 124.4(5) . .
C6' C7' C8 119.8(5) . .
C10' C9' C8 118.2(5) . .
N2 C10' C9' 124.8(6) . .
N3 C11B C12B 123.3(6) . .
C11B C12B C13 119.5(6) . .
C15B C14B C13 120.5(16) . .
C14B C15B N3 124.7(17) . .
N3 C11C C12C 122.2(8) . .
C11C C12C C13 120.5(7) . .
C13 C14C C15C 119.3(17) . .
N3 C15C C14C 122.3(19) . .
C14B C13 C12B 117.4(8) . .
C14B C13 C14C 18.2(9) . .
C12B C13 C14C 111.7(9) . .
C14B C13 C12C 111.8(8) . .
C12B C13 C12C 27.1(3) . .
C14C C13 C12C 115.5(9) . .
C14B C13 C13 121.1(8) . 2_756
C12B C13 C13 121.3(4) . 2_756
C14C C13 C13 122.3(9) . 2_756
C12C C13 C13 122.0(4) . 2_756
C8P C1P C5P 121.4(9) . .
C7P C2P C4P 117(2) . .
C7P C2P C3P 119.9(17) . .
C4P C2P C3P 123(3) . .
C3P C3P C5P 133.0(17) 2_767 .
C3P C3P C2P 111(2) 2_767 .
C5P C3P C2P 116(2) . .
C6P C4P C2P 119(2) . .
C3P C5P C1P 123.1(13) . .
C3P C5P C6P 114.5(13) . 2_767
C1P C5P C6P 122.1(11) . 2_767
C4P C6P C5P 119.5(13) . 2_767
C8P C7P C2P 119.1(12) . .
C1P C8P C7P 120.3(11) . .
C6P' C1P' C3P' 120.5(14) . .
C7P' C2P' C4P' 122.1(13) . 2_767
C1P' C3P' C5P' 122.4(14) . .
C2P' C4P' C5P' 126.0(12) 2_767 .
C2P' C4P' C8P' 123.5(13) 2_767 .
C5P' C4P' C8P' 110.5(13) . .
C3P' C5P' C4P' 121.8(11) . .
C1P' C6P' C8P' 119.9(18) . .
C1P' C6P' C7P' 127.4(18) . .
C8P' C6P' C7P' 112(3) . .
C2P' C7P' C6P' 127(2) . .
C6P' C8P' C4P' 124(2) . .
C6P' C8P' C8P' 128(3) . 2_767
C4P' C8P' C8P' 107.4(14) . 2_767

loop_
_geom_bond_atom_site_label_1
_geom_bond_atom_site_label_2
_geom_bond_distance
_geom_bond_site_symmetry_2
Zn1 O4 2.1102(19) .
Zn1 N1 2.136(2) .
Zn1 N3 2.1403(18) .
Zn1 N2 2.155(2) .
Zn1 O2 2.2289(17) .
Zn1 O1 2.2891(18) .
N4 O5 1.225(3) .
N4 O6 1.229(3) .
N4 O4 1.271(3) .
O1 N5 1.264(2) .
O2 N5 1.268(3) .
O3 N5 1.222(3) .
N1 C1 1.348(3) .
N1 C5 1.349(3) .
N2 C10 1.299(5) .
N2 C10' 1.338(7) .
N2 C6 1.350(5) .
N2 C6' 1.389(6) .
N3 C15C 1.28(2) .
N3 C11B 1.340(8) .
N3 C11C 1.345(10) .
N3 C15B 1.388(18) .
C1 C2 1.371(4) .
C2 C3 1.388(3) .
C3 C4 1.398(3) .
C3 C8 1.478(4) 1_545
C4 C5 1.375(3) .
C6 C7 1.380(7) .
C7 C8 1.444(5) .
C8 C7' 1.357(6) .
C8 C9 1.360(6) .
C8 C9' 1.394(7) .
C8 C3 1.478(4) 1_565
C9 C10 1.369(7) .
C6' C7' 1.353(8) .
C9' C10' 1.386(10) .
C11B C12B 1.384(10) .
C12B C13 1.389(7) .
C14B C15B 1.33(3) .
C14B C13 1.36(2) .
C11C C12C 1.369(12) .
C12C C13 1.416(9) .
C14C C13 1.40(2) .
C14C C15C 1.43(3) .
C13 C13 1.488(4) 2_756
C1P C8P 1.332(16) .
C1P C5P 1.396(15) .
C2P C7P 1.42(3) .
C2P C4P 1.44(2) .
C2P C3P 1.46(2) .
C3P C3P 1.32(5) 2_767
C3P C5P 1.36(2) .
C4P C6P 1.37(2) .
C5P C6P 1.471(17) 2_767
C6P C5P 1.471(17) 2_767
C7P C8P 1.407(17) .
C1P' C6P' 1.31(4) .
C1P' C3P' 1.35(2) .
C2P' C7P' 1.32(2) .
C2P' C4P' 1.392(19) 2_767
C3P' C5P' 1.40(2) .
C4P' C2P' 1.392(19) 2_767
C4P' C5P' 1.41(2) .
C4P' C8P' 1.48(2) .
C6P' C8P' 1.37(2) .
C6P' C7P' 1.44(2) .
C8P' C8P' 1.60(4) 2_767
O1S C1S 1.18(2) .
C2S O2S 1.40(2) .

loop_
_geom_torsion_atom_site_label_1
_geom_torsion_atom_site_label_2
_geom_torsion_atom_site_label_3
_geom_torsion_atom_site_label_4
_geom_torsion
_geom_torsion_site_symmetry_1
_geom_torsion_site_symmetry_4
O4 Zn1 O1 N5 -130(2) . .
N1 Zn1 O1 N5 85.43(14) . .
N3 Zn1 O1 N5 -179.79(14) . .
N2 Zn1 O1 N5 -87.73(14) . .
O2 Zn1 O1 N5 -1.70(12) . .
O4 Zn1 O2 N5 -179.87(13) . .
N1 Zn1 O2 N5 -87.60(14) . .
N3 Zn1 O2 N5 5.2(2) . .
N2 Zn1 O2 N5 92.92(14) . .
O1 Zn1 O2 N5 1.69(12) . .
Zn1 O1 N5 O3 -177.2(2) . .
Zn1 O1 N5 O2 2.8(2) . .
Zn1 O2 N5 O3 177.1(2) . .
Zn1 O2 N5 O1 -2.9(2) . .
O5 N4 O4 Zn1 5.4(3) . .
O6 N4 O4 Zn1 -177.0(2) . .
N1 Zn1 O4 N4 -82.16(18) . .
N3 Zn1 O4 N4 -176.86(18) . .
N2 Zn1 O4 N4 91.07(18) . .
O2 Zn1 O4 N4 5.9(2) . .
O1 Zn1 O4 N4 133(2) . .
O4 Zn1 N1 C1 -85.37(19) . .
N3 Zn1 N1 C1 3.54(19) . .
N2 Zn1 N1 C1 154.7(5) . .
O2 Zn1 N1 C1 150.86(19) . .
O1 Zn1 N1 C1 93.69(19) . .
O4 Zn1 N1 C5 95.52(19) . .
N3 Zn1 N1 C5 -175.57(19) . .
N2 Zn1 N1 C5 -24.4(6) . .
O2 Zn1 N1 C5 -28.26(19) . .
O1 Zn1 N1 C5 -85.43(19) . .
O4 Zn1 N2 C10 -125.7(4) . .
N1 Zn1 N2 C10 -5.5(8) . .
N3 Zn1 N2 C10 145.7(4) . .
O2 Zn1 N2 C10 -1.7(4) . .
O1 Zn1 N2 C10 55.4(4) . .
O4 Zn1 N2 C10' -79.9(6) . .
N1 Zn1 N2 C10' 40.3(9) . .
N3 Zn1 N2 C10' -168.5(6) . .
O2 Zn1 N2 C10' 44.1(6) . .
O1 Zn1 N2 C10' 101.2(6) . .
O4 Zn1 N2 C6 51.8(4) . .
N1 Zn1 N2 C6 172.0(6) . .
N3 Zn1 N2 C6 -36.8(4) . .
O2 Zn1 N2 C6 175.8(4) . .
O1 Zn1 N2 C6 -127.1(4) . .
O4 Zn1 N2 C6' 109.6(4) . .
N1 Zn1 N2 C6' -130.2(6) . .
N3 Zn1 N2 C6' 21.0(4) . .
O2 Zn1 N2 C6' -126.4(4) . .
O1 Zn1 N2 C6' -69.3(4) . .
O4 Zn1 N3 C15C -3.8(11) . .
N1 Zn1 N3 C15C -97.8(11) . .
N2 Zn1 N3 C15C 86.0(11) . .
O2 Zn1 N3 C15C 171.9(11) . .
O1 Zn1 N3 C15C 174.9(11) . .
O4 Zn1 N3 C11B -159.6(7) . .
N1 Zn1 N3 C11B 106.4(7) . .
N2 Zn1 N3 C11B -69.8(7) . .
O2 Zn1 N3 C11B 16.1(8) . .
O1 Zn1 N3 C11B 19.1(7) . .
O4 Zn1 N3 C11C 170.8(7) . .
N1 Zn1 N3 C11C 76.9(7) . .
N2 Zn1 N3 C11C -99.3(7) . .
O2 Zn1 N3 C11C -13.4(7) . .
O1 Zn1 N3 C11C -10.4(7) . .
O4 Zn1 N3 C15B 15.8(9) . .
N1 Zn1 N3 C15B -78.2(9) . .
N2 Zn1 N3 C15B 105.6(9) . .
O2 Zn1 N3 C15B -168.5(9) . .
O1 Zn1 N3 C15B -165.5(9) . .
C5 N1 C1 C2 -1.8(4) . .
Zn1 N1 C1 C2 179.1(2) . .
N1 C1 C2 C3 0.9(4) . .
C1 C2 C3 C4 0.5(4) . .
C1 C2 C3 C8 -178.0(2) . 1_545
C2 C3 C4 C5 -1.0(4) . .
C8 C3 C4 C5 177.5(2) 1_545 .
C1 N1 C5 C4 1.3(4) . .
Zn1 N1 C5 C4 -179.6(2) . .
C3 C4 C5 N1 0.1(4) . .
C10 N2 C6 C7 -6.2(9) . .
C10' N2 C6 C7 -42.3(8) . .
C6' N2 C6 C7 67.6(7) . .
Zn1 N2 C6 C7 176.1(5) . .
N2 C6 C7 C8 2.8(10) . .
C6 C7 C8 C7' -76.8(6) . .
C6 C7 C8 C9 1.2(8) . .
C6 C7 C8 C9' 39.3(8) . .
C6 C7 C8 C3 178.7(5) . 1_565
C7' C8 C9 C10 46.5(7) . .
C9' C8 C9 C10 -80.8(7) . .
C7 C8 C9 C10 -1.9(8) . .
C3 C8 C9 C10 -179.3(5) 1_565 .
C10' N2 C10 C9 78.6(9) . .
C6 N2 C10 C9 5.6(8) . .
C6' N2 C10 C9 -42.5(7) . .
Zn1 N2 C10 C9 -176.9(4) . .
C8 C9 C10 N2 -1.5(10) . .
C10 N2 C6' C7' 44.2(8) . .
C10' N2 C6' C7' 10.1(10) . .
C6 N2 C6' C7' -77.2(8) . .
Zn1 N2 C6' C7' -178.3(6) . .
N2 C6' C7' C8 -0.1(11) . .
C9 C8 C7' C6' -43.8(8) . .
C9' C8 C7' C6' -10.3(10) . .
C7 C8 C7' C6' 72.3(7) . .
C3 C8 C7' C6' 178.2(6) 1_565 .
C7' C8 C9' C10' 10.0(10) . .
C9 C8 C9' C10' 73.4(8) . .
C7 C8 C9' C10' -40.4(9) . .
C3 C8 C9' C10' -178.6(6) 1_565 .
C10 N2 C10' C9' -78.1(10) . .
C6 N2 C10' C9' 41.8(10) . .
C6' N2 C10' C9' -10.2(11) . .
Zn1 N2 C10' C9' 178.7(7) . .
C8 C9' C10' N2 0.6(13) . .
C15C N3 C11B C12B 22.3(11) . .
C11C N3 C11B C12B -85.7(16) . .
C15B N3 C11B C12B 3.3(10) . .
Zn1 N3 C11B C12B 179.1(5) . .
N3 C11B C12B C13 2.4(9) . .
C13 C14B C15B N3 2(2) . .
C15C N3 C15B C14B -101(7) . .
C11B N3 C15B C14B -5.8(18) . .
C11C N3 C15B C14B 21.3(17) . .
Zn1 N3 C15B C14B 178.4(10) . .
C15C N3 C11C C12C -3.3(12) . .
C11B N3 C11C C12C 81.5(15) . .
C15B N3 C11C C12C -20.2(11) . .
Zn1 N3 C11C C12C -177.9(5) . .
N3 C11C C12C C13 -2.7(10) . .
C11B N3 C15C C14C -22.5(17) . .
C11C N3 C15C C14C 5.3(19) . .
C15B N3 C15C C14C 70(5) . .
Zn1 N3 C15C C14C 180.0(11) . .
C13 C14C C15C N3 -1(2) . .
C15B C14B C13 C12B 3.9(14) . .
C15B C14B C13 C14C 80(5) . .
C15B C14B C13 C12C -25.3(13) . .
C15B C14B C13 C13 179.3(10) . 2_756
C11B C12B C13 C14B -6.1(9) . .
C11B C12B C13 C14C -25.2(9) . .
C11B C12B C13 C12C 78.5(11) . .
C11B C12B C13 C13 178.5(5) . 2_756
C15C C14C C13 C14B -87(5) . .
C15C C14C C13 C12B 24.8(14) . .
C15C C14C C13 C12C -4.5(15) . .
C15C C14C C13 C13 -179.1(10) . 2_756
C11C C12C C13 C14B 25.9(9) . .
C11C C12C C13 C12B -81.9(11) . .
C11C C12C C13 C14C 6.4(10) . .
C11C C12C C13 C13 -179.0(5) . 2_756
C7P C2P C3P C3P -179(2) . 2_767
C4P C2P C3P C3P -3(4) . 2_767
C7P C2P C3P C5P 6(3) . .
C4P C2P C3P C5P -177.7(18) . .
C7P C2P C4P C6P 175.7(16) . .
C3P C2P C4P C6P 0(3) . .
C3P C3P C5P C1P 180(3) 2_767 .
C2P C3P C5P C1P -7(3) . .
C3P C3P C5P C6P 6(4) 2_767 2_767
C2P C3P C5P C6P 179.1(15) . 2_767
C8P C1P C5P C3P 4(2) . .
C8P C1P C5P C6P 178.4(11) . 2_767
C2P C4P C6P C5P 1(2) . 2_767
C4P C2P C7P C8P 179.9(16) . .
C3P C2P C7P C8P -4(3) . .
C5P C1P C8P C7P -2(2) . .
C2P C7P C8P C1P 1(2) . .
C6P' C1P' C3P' C5P' -1(2) . .
C1P' C3P' C5P' C4P' -4(2) . .
C2P' C4P' C5P' C3P' -174.2(12) 2_767 .
C8P' C4P' C5P' C3P' 2.7(18) . .
C3P' C1P' C6P' C8P' 7(3) . .
C3P' C1P' C6P' C7P' 179.8(19) . .
C4P' C2P' C7P' C6P' 0(3) 2_767 .
C1P' C6P' C7P' C2P' -174(2) . .
C8P' C6P' C7P' C2P' -1(3) . .
C1P' C6P' C8P' C4P' -8(3) . .
C7P' C6P' C8P' C4P' 178(2) . .
C1P' C6P' C8P' C8P' 177(3) . 2_767
C7P' C6P' C8P' C8P' 3(4) . 2_767
C2P' C4P' C8P' C6P' -179.7(18) 2_767 .
C5P' C4P' C8P' C6P' 3(3) . .
C2P' C4P' C8P' C8P' -4(3) 2_767 2_767
C5P' C4P' C8P' C8P' 179.1(19) . 2_767
